data_4308273
loop_
_publ_author_name
'Matthew D. Moran'
'H\'el\`ene P. A. Mercier'
'Gary J. Schrobilgen'

_publ_section_title
;
Synthesis and Structural Characterization of C(OTeF5)4 and a Comparative
Structural Study of the Isoelectronic B(OTeF5)4- Anion
;
_journal_name_full 'Inorganic Chemistry'
_journal_page_first 5034
_journal_page_last 5045
_journal_paper_doi 10.1021/ic700362g
_journal_volume 46
_journal_year 2007
_chemical_formula_sum 'C4 H12 B F20 N O4 Te4'
_chemical_formula_weight 1039.36
_chemical_name_systematic
; 
 ? 
;
_space_group_IT_number 5
_symmetry_cell_setting monoclinic
_symmetry_space_group_name_Hall 'C 2y'
_symmetry_space_group_name_H-M 'C 1 2 1'
_atom_sites_solution_hydrogens geom
_atom_sites_solution_primary direct
_atom_sites_solution_secondary difmap
_audit_creation_method SHELXL-97
_cell_angle_alpha 90.00
_cell_angle_beta 94.963(2)
_cell_angle_gamma 90.00
_cell_formula_units_Z 4
_cell_length_a 17.9521(10)
_cell_length_b 7.7195(4)
_cell_length_c 16.6623(10)
_cell_measurement_temperature 273(2)
_cell_volume 2300.4(2)
_computing_structure_refinement 'SHELXL-97 (Sheldrick, 1997)'
_computing_structure_solution 'SHELXS-97 (Sheldrick, 1990)'
_diffrn_ambient_temperature 273(2)
_diffrn_measured_fraction_theta_full 0.995
_diffrn_measured_fraction_theta_max 0.995
_diffrn_radiation_monochromator graphite
_diffrn_radiation_source 'fine-focus sealed tube'
_diffrn_radiation_type MoK\a
_diffrn_radiation_wavelength 0.71073
_diffrn_reflns_av_R_equivalents 0.0385
_diffrn_reflns_av_sigmaI/netI 0.0430
_diffrn_reflns_limit_h_max 15
_diffrn_reflns_limit_h_min -26
_diffrn_reflns_limit_k_max 11
_diffrn_reflns_limit_k_min -11
_diffrn_reflns_limit_l_max 24
_diffrn_reflns_limit_l_min -24
_diffrn_reflns_number 25512
_diffrn_reflns_theta_full 32.07
_diffrn_reflns_theta_max 32.07
_diffrn_reflns_theta_min 2.45
_exptl_absorpt_coefficient_mu 5.196
_exptl_crystal_density_diffrn 3.001
_exptl_crystal_density_method 'not measured'
_exptl_crystal_F_000 1872
_refine_diff_density_max 0.697
_refine_diff_density_min -0.659
_refine_diff_density_rms 0.137
_refine_ls_abs_structure_details 'Flack H D (1983), Acta Cryst. A39, 876-881'
_refine_ls_abs_structure_Flack 0.00(8)
_refine_ls_extinction_method none
_refine_ls_goodness_of_fit_ref 1.012
_refine_ls_hydrogen_treatment mixed
_refine_ls_matrix_type full
_refine_ls_number_parameters 309
_refine_ls_number_reflns 7760
_refine_ls_number_restraints 1
_refine_ls_restrained_S_all 1.012
_refine_ls_R_factor_all 0.0341
_refine_ls_R_factor_gt 0.0259
_refine_ls_shift/su_max 0.002
_refine_ls_shift/su_mean 0.000
_refine_ls_structure_factor_coef Fsqd
_refine_ls_weighting_details 'calc w=1/[\s^2^(Fo^2^)+(0.0124P)^2^+0.0000P] where P=(Fo^2^+2Fc^2^)/3'
_refine_ls_weighting_scheme calc
_refine_ls_wR_factor_gt 0.0400
_refine_ls_wR_factor_ref 0.0419
_reflns_number_gt 6974
_reflns_number_total 7760
_reflns_threshold_expression >2sigma(I)
_cod_data_source_file ic700362g-file004_2.cif
_cod_data_source_block N(CH3)4+B(OTeF5)4-
_cod_database_code 4308273

loop_
_symmetry_equiv_pos_as_xyz
'x, y, z'
'-x, y, -z'
'x+1/2, y+1/2, z'
'-x+1/2, y+1/2, -z'

loop_
_atom_site_label
_atom_site_type_symbol
_atom_site_fract_x
_atom_site_fract_y
_atom_site_fract_z
_atom_site_U_iso_or_equiv
_atom_site_adp_type
_atom_site_occupancy
_atom_site_symmetry_multiplicity
_atom_site_calc_flag
_atom_site_refinement_flags
_atom_site_disorder_assembly
_atom_site_disorder_group
Te1 Te 0.292833(12) 0.08416(3) 0.122746(14) 0.01583(5) Uani 1 1 d . . .
Te2 Te 0.192997(13) 0.11337(3) 0.395218(15) 0.01725(5) Uani 1 1 d . . .
Te3 Te 0.103451(13) 0.50294(3) 0.198169(15) 0.01495(5) Uani 1 1 d . . .
Te4 Te 0.377273(13) 0.53868(3) 0.283764(14) 0.01653(5) Uani 1 1 d . . .
F7 F 0.18894(15) -0.1178(3) 0.37405(17) 0.0337(7) Uani 1 1 d . . .
F1 F 0.35393(12) 0.0282(3) 0.21265(13) 0.0275(5) Uani 1 1 d . . .
F16 F 0.33058(12) 0.6060(3) 0.18649(13) 0.0281(5) Uani 1 1 d . . .
F17 F 0.43109(12) 0.4838(3) 0.37880(14) 0.0280(5) Uani 1 1 d . . .
F3 F 0.23561(12) 0.1255(4) 0.02871(14) 0.0309(6) Uani 1 1 d . . .
F2 F 0.33638(14) -0.0941(3) 0.07150(16) 0.0294(6) Uani 1 1 d . . .
F6 F 0.29145(12) 0.0935(4) 0.43194(15) 0.0439(7) Uani 1 1 d . . .
F14 F 0.14259(12) 0.5370(3) 0.10137(13) 0.0309(6) Uani 1 1 d . . .
F19 F 0.44533(14) 0.7101(3) 0.27122(16) 0.0322(6) Uani 1 1 d . . .
F15 F 0.01151(11) 0.5423(3) 0.14343(14) 0.0281(5) Uani 1 1 d . . .
O4 O 0.31347(14) 0.3591(3) 0.30049(17) 0.0203(6) Uani 1 1 d . . .
B1 B 0.2427(2) 0.3138(6) 0.2539(3) 0.0187(8) Uani 1 1 d . . .
F4 F 0.36602(12) 0.2223(3) 0.08669(15) 0.0251(5) Uani 1 1 d . . .
F5 F 0.22266(14) -0.0699(3) 0.15127(17) 0.0354(7) Uani 1 1 d . . .
O1 O 0.25120(15) 0.2715(3) 0.16949(16) 0.0191(6) Uani 1 1 d . . .
F8 F 0.17049(14) 0.0584(4) 0.49742(14) 0.0406(7) Uani 1 1 d . . .
F20 F 0.32403(14) 0.6984(3) 0.33573(16) 0.0316(6) Uani 1 1 d . . .
F9 F 0.09214(12) 0.1279(4) 0.36982(15) 0.0388(7) Uani 1 1 d . . .
O2 O 0.21288(14) 0.1582(3) 0.29146(15) 0.0184(5) Uani 1 1 d . . .
F12 F 0.05345(12) 0.4771(3) 0.28846(13) 0.0247(5) Uani 1 1 d . . .
F18 F 0.43939(13) 0.3979(3) 0.23136(16) 0.0298(6) Uani 1 1 d . . .
O3 O 0.19363(13) 0.4662(3) 0.25544(15) 0.0174(5) Uani 1 1 d . . .
N2 N 0.0000 0.5670(6) 0.5000 0.0169(9) Uani 1 2 d S . .
N1 N 0.0000 0.0308(6) 0.0000 0.0159(8) Uani 1 2 d S . .
F10 F 0.19297(17) 0.3419(3) 0.42660(16) 0.0404(7) Uani 1 1 d . . .
C1 C 0.0579(2) 0.1419(5) -0.0335(2) 0.0208(8) Uani 1 1 d . . .
H1B H 0.0813 0.2135 0.0086 0.031 Uiso 1 1 calc R . .
H1C H 0.0347 0.2139 -0.0755 0.031 Uiso 1 1 calc R . .
H1D H 0.0949 0.0698 -0.0551 0.031 Uiso 1 1 calc R . .
C3 C -0.0558(2) 0.6782(5) 0.5378(3) 0.0242(9) Uani 1 1 d . . .
H3A H -0.0304 0.7505 0.5783 0.036 Uiso 1 1 calc R . .
H3B H -0.0911 0.6058 0.5621 0.036 Uiso 1 1 calc R . .
H3C H -0.0818 0.7495 0.4973 0.036 Uiso 1 1 calc R . .
C2 C -0.0366(2) -0.0816(5) -0.0655(2) 0.0207(8) Uani 1 1 d . . .
H2B H -0.0738 -0.1530 -0.0438 0.031 Uiso 1 1 calc R . .
H2C H 0.0004 -0.1537 -0.0871 0.031 Uiso 1 1 calc R . .
H2D H -0.0599 -0.0098 -0.1076 0.031 Uiso 1 1 calc R . .
C4 C -0.0397(2) 0.4538(6) 0.4368(3) 0.0290(10) Uani 1 1 d . . .
H4A H -0.0039 0.3827 0.4125 0.043 Uiso 1 1 calc R . .
H4B H -0.0657 0.5250 0.3962 0.043 Uiso 1 1 calc R . .
H4C H -0.0750 0.3813 0.4611 0.043 Uiso 1 1 calc R . .
F13 F 0.10912(13) 0.7352(3) 0.21788(16) 0.0258(6) Uani 1 1 d . . .
F11A F -0.08719(13) 0.2726(3) -0.17308(15) 0.0266(5) Uani 1 1 d . . .

loop_
_atom_site_aniso_label
_atom_site_aniso_U_11
_atom_site_aniso_U_22
_atom_site_aniso_U_33
_atom_site_aniso_U_23
_atom_site_aniso_U_13
_atom_site_aniso_U_12
Te1 0.01442(10) 0.01555(12) 0.01802(11) 0.00064(9) 0.00424(8) 0.00108(9)
Te2 0.01604(11) 0.02024(14) 0.01583(11) 0.00257(10) 0.00346(8) -0.00004(9)
Te3 0.01344(11) 0.01579(12) 0.01559(11) 0.00037(9) 0.00115(8) 0.00069(9)
Te4 0.01416(10) 0.01839(12) 0.01713(11) 0.00196(9) 0.00177(8) -0.00138(9)
F7 0.0481(17) 0.0195(14) 0.0349(16) 0.0041(11) 0.0112(13) -0.0013(11)
F1 0.0313(12) 0.0280(13) 0.0227(11) 0.0038(11) 0.0003(9) 0.0102(10)
F16 0.0306(12) 0.0308(13) 0.0219(11) 0.0113(11) -0.0040(9) -0.0077(11)
F17 0.0221(11) 0.0371(14) 0.0235(12) 0.0045(11) -0.0051(9) -0.0024(11)
F3 0.0295(12) 0.0376(15) 0.0242(13) -0.0045(12) -0.0060(10) 0.0063(12)
F2 0.0343(15) 0.0233(13) 0.0314(15) -0.0070(11) 0.0072(12) 0.0087(11)
F6 0.0247(12) 0.067(2) 0.0378(14) 0.0227(15) -0.0107(10) -0.0039(14)
F14 0.0357(12) 0.0414(15) 0.0167(11) 0.0073(11) 0.0080(9) 0.0032(12)
F19 0.0277(14) 0.0312(14) 0.0376(16) 0.0033(12) 0.0015(12) -0.0164(11)
F15 0.0191(10) 0.0282(13) 0.0349(13) 0.0027(11) -0.0101(9) 0.0035(10)
O4 0.0143(13) 0.0215(14) 0.0249(15) 0.0095(11) 0.0002(11) -0.0020(10)
B1 0.019(2) 0.021(2) 0.017(2) 0.0029(16) 0.0026(16) 0.0013(16)
F4 0.0228(13) 0.0253(12) 0.0290(14) 0.0013(10) 0.0123(10) -0.0028(10)
F5 0.0333(15) 0.0264(14) 0.0486(18) -0.0016(12) 0.0149(13) -0.0118(11)
O1 0.0224(14) 0.0174(13) 0.0184(14) 0.0027(11) 0.0072(11) 0.0062(10)
F8 0.0523(15) 0.0488(18) 0.0223(12) 0.0087(12) 0.0121(11) 0.0009(14)
F20 0.0382(15) 0.0229(13) 0.0346(15) -0.0032(11) 0.0083(12) 0.0083(11)
F9 0.0139(11) 0.0589(19) 0.0444(15) 0.0174(15) 0.0072(10) 0.0019(12)
O2 0.0204(13) 0.0187(13) 0.0169(13) 0.0007(10) 0.0060(10) -0.0022(10)
F12 0.0209(11) 0.0324(13) 0.0223(12) 0.0046(10) 0.0105(9) 0.0013(10)
F18 0.0196(12) 0.0350(15) 0.0368(15) -0.0068(12) 0.0139(11) -0.0007(10)
O3 0.0134(12) 0.0177(13) 0.0206(13) -0.0051(10) -0.0008(10) 0.0018(9)
N2 0.0141(19) 0.021(2) 0.016(2) 0.000 0.0047(15) 0.000
N1 0.0127(19) 0.019(2) 0.017(2) 0.000 0.0032(15) 0.000
F10 0.071(2) 0.0255(14) 0.0264(15) -0.0080(11) 0.0114(14) -0.0024(13)
C1 0.0162(17) 0.0203(19) 0.026(2) 0.0031(16) 0.0027(15) -0.0017(14)
C3 0.0183(19) 0.026(2) 0.029(2) -0.0058(17) 0.0017(16) 0.0046(15)
C2 0.0200(19) 0.023(2) 0.0193(19) -0.0072(15) 0.0013(15) -0.0028(15)
C4 0.027(2) 0.033(2) 0.027(2) -0.0097(18) 0.0050(18) -0.0087(17)
F13 0.0277(14) 0.0121(12) 0.0375(16) 0.0028(10) 0.0022(12) 0.0012(9)
F11A 0.0283(13) 0.0172(11) 0.0329(14) 0.0056(10) -0.0058(11) -0.0007(9)

loop_
_atom_type_symbol
_atom_type_description
_atom_type_scat_dispersion_real
_atom_type_scat_dispersion_imag
_atom_type_scat_source
C C 0.0033 0.0016 'International Tables Vol C Tables 4.2.6.8 and 6.1.1.4'
H H 0.0000 0.0000 'International Tables Vol C Tables 4.2.6.8 and 6.1.1.4'
B B 0.0013 0.0007 'International Tables Vol C Tables 4.2.6.8 and 6.1.1.4'
N N 0.0061 0.0033 'International Tables Vol C Tables 4.2.6.8 and 6.1.1.4'
O O 0.0106 0.0060 'International Tables Vol C Tables 4.2.6.8 and 6.1.1.4'
F F 0.0171 0.0103 'International Tables Vol C Tables 4.2.6.8 and 6.1.1.4'
Te Te -0.5308 1.6751 'International Tables Vol C Tables 4.2.6.8 and 6.1.1.4'

loop_
_geom_angle_atom_site_label_1
_geom_angle_atom_site_label_2
_geom_angle_atom_site_label_3
_geom_angle
_geom_angle_site_symmetry_1
_geom_angle_site_symmetry_3
_geom_angle_publ_flag
F5 Te1 F3 89.29(12) . . ?
F5 Te1 F1 90.65(12) . . ?
F3 Te1 F1 175.24(11) . . ?
F5 Te1 F2 87.93(12) . . ?
F3 Te1 F2 87.85(12) . . ?
F1 Te1 F2 87.40(11) . . ?
F5 Te1 O1 95.01(11) . . ?
F3 Te1 O1 90.39(11) . . ?
F1 Te1 O1 94.35(11) . . ?
F2 Te1 O1 176.56(12) . . ?
F5 Te1 F4 174.15(11) . . ?
F3 Te1 F4 89.03(11) . . ?
F1 Te1 F4 90.56(11) . . ?
F2 Te1 F4 86.41(11) . . ?
O1 Te1 F4 90.61(11) . . ?
F7 Te2 F6 90.23(15) . . ?
F7 Te2 F9 89.60(13) . . ?
F6 Te2 F9 173.68(11) . . ?
F7 Te2 O2 90.57(11) . . ?
F6 Te2 O2 94.03(11) . . ?
F9 Te2 O2 92.29(11) . . ?
F7 Te2 F8 86.83(12) . . ?
F6 Te2 F8 87.37(11) . . ?
F9 Te2 F8 86.31(11) . . ?
O2 Te2 F8 177.06(12) . . ?
F7 Te2 F10 174.01(12) . . ?
F6 Te2 F10 90.53(15) . . ?
F9 Te2 F10 89.00(13) . . ?
O2 Te2 F10 95.30(12) . . ?
F8 Te2 F10 87.27(12) . . ?
F13 Te3 F12 89.02(11) . . ?
F13 Te3 O3 91.46(11) . . ?
F12 Te3 O3 91.67(10) . . ?
F13 Te3 F14 89.87(12) . . ?
F12 Te3 F14 172.99(10) . . ?
O3 Te3 F14 95.28(11) . . ?
F13 Te3 F15 87.74(11) . . ?
F12 Te3 F15 86.72(10) . . ?
O3 Te3 F15 178.21(11) . . ?
F14 Te3 F15 86.32(10) . . ?
F13 Te3 F11A 173.66(11) . 2 ?
F12 Te3 F11A 90.10(11) . 2 ?
O3 Te3 F11A 94.84(11) . 2 ?
F14 Te3 F11A 90.24(12) . 2 ?
F15 Te3 F11A 85.94(11) . 2 ?
F20 Te4 F19 87.01(13) . . ?
F20 Te4 F18 173.21(12) . . ?
F19 Te4 F18 86.24(11) . . ?
F20 Te4 F17 90.28(12) . . ?
F19 Te4 F17 87.62(11) . . ?
F18 Te4 F17 88.71(12) . . ?
F20 Te4 F16 90.56(12) . . ?
F19 Te4 F16 87.29(11) . . ?
F18 Te4 F16 89.85(12) . . ?
F17 Te4 F16 174.79(10) . . ?
F20 Te4 O4 94.52(12) . . ?
F19 Te4 O4 176.35(12) . . ?
F18 Te4 O4 92.18(12) . . ?
F17 Te4 O4 89.06(11) . . ?
F16 Te4 O4 96.01(11) . . ?
B1 O4 Te4 128.4(2) . . ?
O1 B1 O3 107.9(3) . . ?
O1 B1 O4 113.7(3) . . ?
O3 B1 O4 106.9(3) . . ?
O1 B1 O2 107.3(3) . . ?
O3 B1 O2 113.8(3) . . ?
O4 B1 O2 107.4(3) . . ?
B1 O1 Te1 131.6(2) . . ?
B1 O2 Te2 131.5(2) . . ?
B1 O3 Te3 128.3(2) . . ?
C3 N2 C3 110.1(4) . 2_556 ?
C3 N2 C4 109.5(2) . . ?
C3 N2 C4 109.4(2) 2_556 . ?
C3 N2 C4 109.4(2) . 2_556 ?
C3 N2 C4 109.5(2) 2_556 2_556 ?
C4 N2 C4 108.8(5) . 2_556 ?
C1 N1 C1 109.8(4) 2 . ?
C1 N1 C2 109.2(2) 2 . ?
C1 N1 C2 109.6(2) . . ?
C1 N1 C2 109.6(2) 2 2 ?
C1 N1 C2 109.2(2) . 2 ?
C2 N1 C2 109.4(4) . 2 ?

loop_
_geom_bond_atom_site_label_1
_geom_bond_atom_site_label_2
_geom_bond_distance
_geom_bond_site_symmetry_2
_geom_bond_publ_flag
Te1 F5 1.825(2) . ?
Te1 F3 1.826(2) . ?
Te1 F1 1.830(2) . ?
Te1 F2 1.830(2) . ?
Te1 O1 1.832(3) . ?
Te1 F4 1.833(2) . ?
Te2 F7 1.819(3) . ?
Te2 F6 1.826(2) . ?
Te2 F9 1.827(2) . ?
Te2 O2 1.828(2) . ?
Te2 F8 1.834(2) . ?
Te2 F10 1.840(3) . ?
Te3 F13 1.824(3) . ?
Te3 F12 1.828(2) . ?
Te3 O3 1.829(2) . ?
Te3 F14 1.833(2) . ?
Te3 F15 1.841(2) . ?
Te3 F11A 1.844(2) 2 ?
Te4 F20 1.824(2) . ?
Te4 F19 1.825(2) . ?
Te4 F18 1.832(2) . ?
Te4 F17 1.832(2) . ?
Te4 F16 1.834(2) . ?
Te4 O4 1.835(3) . ?
O4 B1 1.472(5) . ?
B1 O1 1.465(5) . ?
B1 O3 1.471(5) . ?
B1 O2 1.476(5) . ?
N2 C3 1.500(5) . ?
N2 C3 1.500(5) 2_556 ?
N2 C4 1.501(5) . ?
N2 C4 1.501(5) 2_556 ?
N1 C1 1.492(4) 2 ?
N1 C1 1.492(4) . ?
N1 C2 1.501(5) . ?
N1 C2 1.501(5) 2 ?
F11A Te3 1.844(2) 2 ?
